data_1503683
loop_
_publ_author_name
'Fang, Xin'
'Di, Ying-Tong'
'Li, Chun-Shun'
'Geng, Zhao-Liang'
'Zhang, Zhen'
'Zhang, Yu'
'Lu, Yang'
'Zheng, Qi-Tai'
'Yang, Shi-Yin'
'Hao, Xiao-Jiang'

_publ_section_title
;
 Tetranortriterpenoids from the Leaves of Cipadessa cinerascens.
;
_journal_issue 4
_journal_name_full 'Journal of natural products'
_journal_page_first 714
_journal_page_last 718
_journal_paper_doi 10.1021/np800656r
_journal_volume 72
_journal_year 2009
_chemical_absolute_configuration unk
_chemical_formula_moiety '2(C32 H40 O10)'
_chemical_formula_sum 'C32 H40 O10'
_chemical_formula_weight 584.64
_chemical_name_systematic
; 
 ? 
;
_space_group_IT_number 4
_symmetry_cell_setting monoclinic
_symmetry_space_group_name_Hall 'P 2yb'
_symmetry_space_group_name_H-M 'P 1 21 1'
_atom_sites_solution_hydrogens geom
_atom_sites_solution_primary direct
_atom_sites_solution_secondary difmap
_audit_creation_method SHELXL-97
_cell_angle_alpha 90.00
_cell_angle_beta 110.71
_cell_angle_gamma 90.00
_cell_formula_units_Z 4
_cell_length_a 16.991
_cell_length_b 9.914
_cell_length_c 19.319
_cell_measurement_reflns_used 11368
_cell_measurement_temperature 295(2)
_cell_measurement_theta_max 25.54
_cell_measurement_theta_min 2.16
_cell_volume 3043.979
_computing_cell_refinement 'SCALE(Otwinowski & Minor,1996)'
_computing_data_collection 'DENZO(Otwinowski & Minor,1996)'
_computing_data_reduction 'SCALE(Otwinowski & Minor,1996)'
_computing_molecular_graphics 'SHELXL97 (Sheldrick, 1997) and PLUTON(Spek,2003)'
_computing_publication_material 'SHELXL97(Sheldrick, 1997)'
_computing_structure_refinement 'SHELXL-97 (Sheldrick, 1997)'
_computing_structure_solution 'SHELXS-97 (Sheldrick, 1990)'
_diffrn_ambient_temperature 295(2)
_diffrn_detector_area_resol_mean 0
_diffrn_measured_fraction_theta_full 0.984
_diffrn_measured_fraction_theta_max 0.984
_diffrn_measurement_device_type 'mac dip 2030b'
_diffrn_measurement_method '\w scans'
_diffrn_radiation_monochromator graphite
_diffrn_radiation_source 'rotating anode'
_diffrn_radiation_type MoK\a
_diffrn_radiation_wavelength 0.71073
_diffrn_reflns_av_R_equivalents 0.0000
_diffrn_reflns_av_sigmaI/netI 0.0418
_diffrn_reflns_limit_h_max 20
_diffrn_reflns_limit_h_min 0
_diffrn_reflns_limit_k_max 11
_diffrn_reflns_limit_k_min 0
_diffrn_reflns_limit_l_max 21
_diffrn_reflns_limit_l_min -23
_diffrn_reflns_number 5944
_diffrn_reflns_theta_full 25.54
_diffrn_reflns_theta_max 25.54
_diffrn_reflns_theta_min 2.16
_diffrn_standards_decay_% 0
_diffrn_standards_interval_count 0
_diffrn_standards_interval_time 0
_diffrn_standards_number 0
_exptl_absorpt_coefficient_mu 0.094
_exptl_absorpt_correction_type none
_exptl_crystal_colour colorless
_exptl_crystal_density_diffrn 1.276
_exptl_crystal_density_method 'not measured'
_exptl_crystal_description plate
_exptl_crystal_F_000 1228
_exptl_crystal_size_max 0.3
_exptl_crystal_size_mid 0.2
_exptl_crystal_size_min 0.05
_refine_diff_density_max 0.641
_refine_diff_density_min -0.217
_refine_diff_density_rms 0.055
_refine_ls_abs_structure_details 'Flack H D (1983), Acta Cryst. A39, 876-881'
_refine_ls_abs_structure_Flack -0.7(15)
_refine_ls_extinction_coef 0.0168(19)
_refine_ls_extinction_expression Fc^*^=kFc[1+0.001xFc^2^\l^3^/sin(2\q)]^-1/4^
_refine_ls_extinction_method SHELXL
_refine_ls_goodness_of_fit_ref 1.008
_refine_ls_hydrogen_treatment constr
_refine_ls_matrix_type full
_refine_ls_number_parameters 766
_refine_ls_number_reflns 5944
_refine_ls_number_restraints 3
_refine_ls_restrained_S_all 1.012
_refine_ls_R_factor_all 0.0825
_refine_ls_R_factor_gt 0.0615
_refine_ls_shift/su_max 0.001
_refine_ls_shift/su_mean 0.003
_refine_ls_structure_factor_coef Fsqd
_refine_ls_weighting_details 'calc w=1/[\s^2^(Fo^2^)+(0.1072P)^2^+0.9921P] where P=(Fo^2^+2Fc^2^)/3'
_refine_ls_weighting_scheme calc
_refine_ls_wR_factor_gt 0.1561
_refine_ls_wR_factor_ref 0.1755
_reflns_number_gt 4634
_reflns_number_total 5944
_reflns_threshold_expression >2sigma(I)
_cod_data_source_file np800656r_si_001.cif
_cod_data_source_block a
_cod_depositor_comments
;
The following automatic conversions were performed:

'_symmetry_cell_setting' value 'Monoclinic' changed to 'monoclinic'
according to /home/saulius/struct/CIF-dictionaries/cif_core.dic
dictionary named 'cif_core.dic' version 2.4.2 from 2011-04-26.

Automatic conversion script
Id: cif_fix_values 1715 2011-07-08 13:25:40Z adriana 
;
_cod_original_cell_volume 3044.0
_cod_original_sg_symbol_Hall P2yb
_cod_original_sg_symbol_H-M P21
_cod_database_code 1503683

loop_
_symmetry_equiv_pos_as_xyz
'x, y, z'
'-x, y+1/2, -z'

loop_
_atom_site_label
_atom_site_type_symbol
_atom_site_fract_x
_atom_site_fract_y
_atom_site_fract_z
_atom_site_U_iso_or_equiv
_atom_site_adp_type
_atom_site_occupancy
_atom_site_symmetry_multiplicity
_atom_site_calc_flag
_atom_site_refinement_flags
O1A O 0.0153(2) -0.1835(4) 0.29150(19) 0.0529(9) Uani 1 1 d .
O2A O -0.2251(2) -0.1687(5) 0.3005(2) 0.0654(11) Uani 1 1 d .
O3A O 0.2773(3) 0.2191(6) 0.1692(3) 0.0837(14) Uani 1 1 d .
O4A O 0.1631(3) 0.1368(6) 0.1869(3) 0.0823(15) Uani 1 1 d .
O5A O -0.0210(2) 0.4017(4) 0.18373(19) 0.0506(9) Uani 1 1 d .
O6A O -0.1042(5) 0.5540(7) 0.1119(6) 0.118(5) Uani 1 1 d .
O7A O 0.1318(2) 0.5691(4) 0.4208(2) 0.0631(11) Uani 1 1 d .
O8A O -0.0009(2) 0.3195(4) 0.39481(17) 0.0434(8) Uani 1 1 d .
O9A O 0.1722(2) 0.2111(4) 0.46261(16) 0.0489(9) Uani 1 1 d .
O10A O 0.0044(3) -0.1253(5) 0.1792(2) 0.0772(13) Uani 1 1 d .
C1A C 0.1125(3) 0.4892(5) 0.3694(3) 0.0437(11) Uani 1 1 d .
C2A C 0.0268(3) 0.4863(5) 0.3100(3) 0.0420(10) Uani 1 1 d .
H2AA H -0.0073 0.5597 0.3186 0.050 Uiso 1 1 calc R
C3A C 0.0335(3) 0.5041(5) 0.2317(3) 0.0453(11) Uani 1 1 d .
H3AA H 0.0129 0.5939 0.2126 0.054 Uiso 1 1 calc R
C4A C 0.1235(3) 0.4866(5) 0.2325(3) 0.0478(11) Uani 1 1 d .
C5A C 0.1602(3) 0.3587(5) 0.2792(3) 0.0405(10) Uani 1 1 d .
H5AA H 0.1177 0.2880 0.2600 0.049 Uiso 1 1 calc R
C6A C 0.2412(3) 0.3044(6) 0.2699(3) 0.0513(12) Uani 1 1 d .
H6AA H 0.2764 0.3809 0.2688 0.062 Uiso 1 1 calc R
H6AB H 0.2717 0.2516 0.3134 0.062 Uiso 1 1 calc R
C7A C 0.2298(4) 0.2197(7) 0.2030(3) 0.0598(14) Uani 1 1 d .
C8A C 0.0396(3) 0.2356(5) 0.3552(2) 0.0362(9) Uani 1 1 d .
C9A C 0.1345(3) 0.2476(5) 0.3850(2) 0.0354(10) Uani 1 1 d .
C10A C 0.1708(3) 0.3767(5) 0.3626(2) 0.0387(10) Uani 1 1 d .
C11A C 0.1830(3) 0.1201(5) 0.4081(2) 0.0427(11) Uani 1 1 d .
H11A H 0.2391 0.1204 0.4046 0.051 Uiso 1 1 calc R
C12A C 0.1421(3) -0.0135(6) 0.3996(3) 0.0469(11) Uani 1 1 d .
H12A H 0.1727 -0.0680 0.4424 0.056 Uiso 1 1 calc R
H12B H 0.1471 -0.0573 0.3565 0.056 Uiso 1 1 calc R
C13A C 0.0478(3) -0.0119(5) 0.3913(2) 0.0403(10) Uani 1 1 d .
C14A C 0.0027(3) 0.0956(5) 0.3349(2) 0.0355(10) Uani 1 1 d .
H14A H -0.0559 0.0988 0.3324 0.043 Uiso 1 1 calc R
C15A C 0.0022(4) 0.0572(5) 0.2568(3) 0.0487(12) Uani 1 1 d .
H15A H -0.0483 0.0950 0.2206 0.058 Uiso 1 1 calc R
H15B H 0.0498 0.1017 0.2498 0.058 Uiso 1 1 calc R
C16A C 0.0057(4) -0.0872(6) 0.2389(3) 0.0516(13) Uani 1 1 d .
C17A C 0.0065(3) -0.1483(5) 0.3618(3) 0.0452(11) Uani 1 1 d .
H17A H 0.0365 -0.2172 0.3978 0.054 Uiso 1 1 calc R
C18A C 0.0384(4) 0.0126(6) 0.4672(3) 0.0527(13) Uani 1 1 d .
H18A H -0.0190 0.0351 0.4598 0.079 Uiso 1 1 calc R
H18B H 0.0744 0.0855 0.4923 0.079 Uiso 1 1 calc R
H18C H 0.0539 -0.0677 0.4967 0.079 Uiso 1 1 calc R
C19A C 0.2609(3) 0.4061(7) 0.4162(3) 0.0568(14) Uani 1 1 d .
H19A H 0.2594 0.4298 0.4639 0.085 Uiso 1 1 calc R
H19B H 0.2842 0.4795 0.3973 0.085 Uiso 1 1 calc R
H19C H 0.2952 0.3272 0.4207 0.085 Uiso 1 1 calc R
C20A C -0.0850(3) -0.1594(5) 0.3520(3) 0.0464(11) Uani 1 1 d .
C21A C -0.1503(4) -0.1586(6) 0.2884(3) 0.0579(14) Uani 1 1 d .
H21A H -0.1459 -0.1520 0.2419 0.069 Uiso 1 1 calc R
C22A C -0.1209(4) -0.1743(6) 0.4085(3) 0.0559(13) Uani 1 1 d .
H22A H -0.0914 -0.1794 0.4592 0.067 Uiso 1 1 calc R
C23A C -0.2031(4) -0.1795(6) 0.3756(3) 0.0593(14) Uani 1 1 d .
H23A H -0.2411 -0.1893 0.4000 0.071 Uiso 1 1 calc R
C24A C 0.1478(6) 0.0484(11) 0.1235(5) 0.118(4) Uani 1 1 d .
H24A H 0.0992 -0.0063 0.1175 0.177 Uiso 1 1 calc R
H24B H 0.1959 -0.0087 0.1314 0.177 Uiso 1 1 calc R
H24C H 0.1383 0.1017 0.0798 0.177 Uiso 1 1 calc R
C28A C 0.1739(4) 0.6161(6) 0.2617(4) 0.0617(15) Uani 1 1 d .
H28A H 0.1755 0.6339 0.3110 0.093 Uiso 1 1 calc R
H28B H 0.1475 0.6904 0.2301 0.093 Uiso 1 1 calc R
H28C H 0.2302 0.6051 0.2621 0.093 Uiso 1 1 calc R
C29A C 0.1192(4) 0.4692(7) 0.1515(3) 0.0637(16) Uani 1 1 d .
H29A H 0.0854 0.5399 0.1215 0.095 Uiso 1 1 calc R
H29B H 0.0946 0.3834 0.1330 0.095 Uiso 1 1 calc R
H29C H 0.1750 0.4736 0.1499 0.095 Uiso 1 1 calc R
C30A C -0.0118(3) 0.3522(5) 0.3187(3) 0.0382(10) Uani 1 1 d .
H30A H -0.0670 0.3317 0.2816 0.046 Uiso 1 1 calc R
C1'A C -0.0887(4) 0.4408(7) 0.1269(4) 0.0740(19) Uani 1 1 d .
C2'A C -0.1370(4) 0.3231(8) 0.0856(3) 0.0697(18) Uani 1 1 d .
H2'A H -0.1503 0.2669 0.1217 0.084 Uiso 1 1 calc R
C3'A C -0.0847(6) 0.2345(14) 0.0521(5) 0.118(3) Uani 1 1 d D
H3'A H -0.0326 0.2119 0.0918 0.142 Uiso 1 1 calc R
H3'D H -0.1153 0.1508 0.0359 0.142 Uiso 1 1 calc R
C4'A C -0.0642(14) 0.283(2) -0.0053(9) 0.138(9) Uani 0.50 1 d PD
H4'A H -0.0314 0.2165 -0.0194 0.208 Uiso 0.50 1 calc PR
H4'B H -0.0320 0.3640 0.0096 0.208 Uiso 0.50 1 calc PR
H4'C H -0.1147 0.3013 -0.0466 0.208 Uiso 0.50 1 calc PR
C5'A C -0.2218(4) 0.3709(11) 0.0290(4) 0.099(3) Uani 1 1 d .
H5'A H -0.2508 0.4247 0.0537 0.148 Uiso 1 1 calc R
H5'B H -0.2556 0.2940 0.0068 0.148 Uiso 1 1 calc R
H5'C H -0.2119 0.4239 -0.0087 0.148 Uiso 1 1 calc R
O1B O 0.3605(2) 0.6037(4) 0.1084(2) 0.0585(10) Uani 1 1 d .
O2B O 0.2276(4) 0.4114(8) -0.1093(3) 0.123(3) Uani 1 1 d .
O3B O 0.6294(3) 0.5578(7) 0.4777(2) 0.098(2) Uani 1 1 d .
O4B O 0.5343(2) 0.5029(6) 0.3685(2) 0.0722(13) Uani 1 1 d .
O5B O 0.5670(2) 0.0996(4) 0.3077(2) 0.0629(10) Uani 1 1 d .
O6B O 0.5794(5) -0.1177(8) 0.2980(8) 0.202(5) Uani 1 1 d .
O7B O 0.7941(2) 0.2230(5) 0.2360(2) 0.0593(10) Uani 1 1 d .
O8B O 0.5982(2) 0.2363(4) 0.11758(19) 0.0543(9) Uani 1 1 d .
O9B O 0.6733(2) 0.4997(4) 0.14677(19) 0.0543(9) Uani 1 1 d .
O10B O 0.3477(3) 0.5548(6) 0.2145(2) 0.0756(13) Uani 1 1 d .
C1B C 0.7314(3) 0.2463(6) 0.2502(3) 0.0477(12) Uani 1 1 d .
C2B C 0.6642(3) 0.1417(6) 0.2442(3) 0.0500(12) Uani 1 1 d .
H2BA H 0.6810 0.0562 0.2280 0.060 Uiso 1 1 calc R
C3B C 0.6559(3) 0.1207(6) 0.3196(3) 0.0510(13) Uani 1 1 d .
H3BA H 0.6866 0.0385 0.3416 0.061 Uiso 1 1 calc R
C4B C 0.6899(3) 0.2374(6) 0.3750(3) 0.0533(13) Uani 1 1 d .
C5B C 0.6650(3) 0.3715(5) 0.3307(3) 0.0422(11) Uani 1 1 d .
H5BA H 0.6047 0.3642 0.3022 0.051 Uiso 1 1 calc R
C6B C 0.6755(3) 0.5003(7) 0.3779(3) 0.0554(14) Uani 1 1 d .
H6BA H 0.7312 0.4986 0.4158 0.066 Uiso 1 1 calc R
H6BB H 0.6734 0.5773 0.3463 0.066 Uiso 1 1 calc R
C7B C 0.6134(3) 0.5227(7) 0.4148(3) 0.0604(15) Uani 1 1 d .
C8B C 0.5734(3) 0.3349(5) 0.1614(2) 0.0415(11) Uani 1 1 d .
C9B C 0.6414(3) 0.4354(5) 0.1986(3) 0.0392(10) Uani 1 1 d .
C10B C 0.7094(3) 0.3864(5) 0.2716(3) 0.0417(11) Uani 1 1 d .
C11B C 0.6239(3) 0.5787(5) 0.1788(3) 0.0459(12) Uani 1 1 d .
H11B H 0.6554 0.6436 0.2167 0.055 Uiso 1 1 calc R
C12B C 0.5397(3) 0.6259(6) 0.1271(3) 0.0511(13) Uani 1 1 d .
H12C H 0.5486 0.6941 0.0947 0.061 Uiso 1 1 calc R
H12D H 0.5103 0.6686 0.1562 0.061 Uiso 1 1 calc R
C13B C 0.4818(3) 0.5136(5) 0.0784(2) 0.0435(11) Uani 1 1 d .
C14B C 0.4843(3) 0.3899(5) 0.1256(2) 0.0435(11) Uani 1 1 d .
H14B H 0.4494 0.3195 0.0937 0.052 Uiso 1 1 calc R
C15B C 0.4473(3) 0.4240(7) 0.1857(3) 0.0521(13) Uani 1 1 d .
H15C H 0.4249 0.3412 0.1981 0.062 Uiso 1 1 calc R
H15D H 0.4935 0.4520 0.2295 0.062 Uiso 1 1 calc R
C16B C 0.3806(3) 0.5282(6) 0.1699(3) 0.0534(13) Uani 1 1 d .
C17B C 0.3901(3) 0.5681(6) 0.0492(3) 0.0478(12) Uani 1 1 d .
H17B H 0.3911 0.6518 0.0226 0.057 Uiso 1 1 calc R
C18B C 0.5083(4) 0.4813(8) 0.0119(3) 0.0665(16) Uani 1 1 d .
H18D H 0.4765 0.4057 -0.0147 0.100 Uiso 1 1 calc R
H18E H 0.5672 0.4598 0.0291 0.100 Uiso 1 1 calc R
H18F H 0.4979 0.5582 -0.0203 0.100 Uiso 1 1 calc R
C19B C 0.7876(3) 0.4764(6) 0.2949(3) 0.0504(12) Uani 1 1 d .
H19D H 0.8075 0.4851 0.2544 0.076 Uiso 1 1 calc R
H19E H 0.8307 0.4367 0.3365 0.076 Uiso 1 1 calc R
H19F H 0.7735 0.5640 0.3084 0.076 Uiso 1 1 calc R
C20B C 0.3261(3) 0.4790(7) -0.0041(3) 0.0575(14) Uani 1 1 d .
C21B C 0.2860(5) 0.5052(9) -0.0768(3) 0.088(3) Uani 1 1 d .
H21B H 0.2975 0.5791 -0.1012 0.106 Uiso 1 1 calc R
C22B C 0.2885(4) 0.3569(8) 0.0089(3) 0.080(2) Uani 1 1 d .
H22B H 0.3019 0.3124 0.0540 0.095 Uiso 1 1 calc R
C23B C 0.2306(6) 0.3181(10) -0.0551(4) 0.112(3) Uani 1 1 d .
H23B H 0.1977 0.2409 -0.0621 0.134 Uiso 1 1 calc R
C24B C 0.4675(4) 0.5169(13) 0.3980(4) 0.109(3) Uani 1 1 d .
H24D H 0.4143 0.4993 0.3597 0.164 Uiso 1 1 calc R
H24E H 0.4677 0.6069 0.4163 0.164 Uiso 1 1 calc R
H24F H 0.4760 0.4536 0.4377 0.164 Uiso 1 1 calc R
C28B C 0.6530(4) 0.2272(8) 0.4371(3) 0.0726(18) Uani 1 1 d .
H28D H 0.5936 0.2442 0.4171 0.109 Uiso 1 1 calc R
H28E H 0.6796 0.2926 0.4748 0.109 Uiso 1 1 calc R
H28F H 0.6628 0.1384 0.4582 0.109 Uiso 1 1 calc R
C29B C 0.7874(3) 0.2198(8) 0.4121(3) 0.0702(17) Uani 1 1 d .
H29D H 0.8116 0.2084 0.3744 0.105 Uiso 1 1 calc R
H29E H 0.7994 0.1418 0.4436 0.105 Uiso 1 1 calc R
H29F H 0.8111 0.2983 0.4410 0.105 Uiso 1 1 calc R
C30B C 0.5850(3) 0.1920(5) 0.1841(3) 0.0468(12) Uani 1 1 d .
H30B H 0.5336 0.1402 0.1769 0.056 Uiso 1 1 calc R
C1'B C 0.5370(5) -0.0225(9) 0.3005(7) 0.115(4) Uani 1 1 d .
C2'B C 0.4427(6) -0.0270(12) 0.2809(8) 0.0697(18) Uani 1 1 d .
H2'B H 0.4250 0.0672 0.2807 0.164 Uiso 1 1 calc R
C3'B C 0.4308(10) -0.093(3) 0.3497(14) 0.118(3) Uani 1 1 d D
H3'B H 0.4587 -0.1796 0.3586 0.176 Uiso 0.50 1 calc PR
H3'C H 0.4582 -0.0363 0.3926 0.176 Uiso 0.50 1 calc PR
C4'B C 0.3426(14) -0.111(4) 0.3423(17) 0.138(9) Uani 0.50 1 d PD
H4'D H 0.3400 -0.1520 0.3865 0.182 Uiso 0.50 1 calc PR
H4'E H 0.3153 -0.1691 0.3008 0.182 Uiso 0.50 1 calc PR
H4'F H 0.3147 -0.0255 0.3347 0.182 Uiso 0.50 1 calc PR
C5'B C 0.3999(7) -0.077(2) 0.2007(10) 0.099(3) Uani 1 1 d .
H5'D H 0.4161 -0.0206 0.1677 0.141 Uiso 1 1 calc R
H5'E H 0.3399 -0.0739 0.1876 0.141 Uiso 1 1 calc R
H5'F H 0.4169 -0.1684 0.1969 0.141 Uiso 1 1 calc R

loop_
_atom_site_aniso_label
_atom_site_aniso_U_11
_atom_site_aniso_U_22
_atom_site_aniso_U_33
_atom_site_aniso_U_23
_atom_site_aniso_U_13
_atom_site_aniso_U_12
O1A 0.076(2) 0.0359(19) 0.053(2) -0.0007(16) 0.0306(18) 0.0046(17)
O2A 0.056(2) 0.060(3) 0.074(3) 0.005(2) 0.0146(19) -0.005(2)
O3A 0.093(3) 0.091(4) 0.094(3) -0.011(3) 0.066(3) -0.004(3)
O4A 0.084(3) 0.089(4) 0.093(3) -0.046(3) 0.055(3) -0.021(3)
O5A 0.059(2) 0.043(2) 0.0477(18) -0.0017(16) 0.0158(16) -0.0022(17)
O6A 0.087(5) 0.063(4) 0.176(10) 0.013(5) -0.081(6) 0.002(4)
O7A 0.063(2) 0.053(2) 0.070(2) -0.025(2) 0.0188(19) -0.0057(19)
O8A 0.0496(17) 0.0427(19) 0.0449(17) -0.0053(15) 0.0254(14) 0.0041(15)
O9A 0.0511(18) 0.059(2) 0.0325(15) -0.0018(16) 0.0101(13) 0.0016(17)
O10A 0.126(4) 0.059(3) 0.057(2) -0.015(2) 0.045(2) -0.007(3)
C1A 0.048(2) 0.039(3) 0.048(2) -0.010(2) 0.020(2) -0.004(2)
C2A 0.041(2) 0.034(3) 0.054(3) -0.004(2) 0.021(2) 0.003(2)
C3A 0.047(2) 0.032(3) 0.056(3) 0.002(2) 0.018(2) -0.002(2)
C4A 0.050(3) 0.041(3) 0.055(3) 0.004(2) 0.022(2) -0.001(2)
C5A 0.037(2) 0.040(3) 0.047(2) -0.004(2) 0.0176(19) 0.000(2)
C6A 0.049(3) 0.051(3) 0.063(3) -0.002(3) 0.031(2) 0.003(2)
C7A 0.063(3) 0.061(4) 0.067(3) 0.003(3) 0.037(3) 0.007(3)
C8A 0.040(2) 0.035(2) 0.037(2) -0.0046(19) 0.0177(18) 0.0010(19)
C9A 0.037(2) 0.040(3) 0.0275(19) -0.0032(18) 0.0086(17) 0.0034(19)
C10A 0.034(2) 0.038(3) 0.045(2) -0.004(2) 0.0146(18) -0.0051(19)
C11A 0.041(2) 0.045(3) 0.041(2) 0.001(2) 0.0134(19) 0.011(2)
C12A 0.048(3) 0.044(3) 0.046(2) 0.006(2) 0.014(2) 0.010(2)
C13A 0.047(2) 0.035(2) 0.038(2) 0.004(2) 0.0150(19) 0.003(2)
C14A 0.043(2) 0.027(2) 0.037(2) 0.0009(17) 0.0136(18) 0.0014(18)
C15A 0.066(3) 0.040(3) 0.038(2) -0.003(2) 0.016(2) -0.006(2)
C16A 0.067(3) 0.045(3) 0.049(3) -0.007(2) 0.029(2) -0.003(3)
C17A 0.059(3) 0.032(3) 0.046(2) 0.003(2) 0.020(2) 0.004(2)
C18A 0.067(3) 0.050(3) 0.044(2) 0.001(2) 0.023(2) -0.007(3)
C19A 0.038(2) 0.067(4) 0.060(3) -0.007(3) 0.011(2) -0.007(2)
C20A 0.064(3) 0.028(2) 0.046(2) 0.005(2) 0.018(2) -0.003(2)
C21A 0.069(3) 0.053(3) 0.051(3) 0.008(3) 0.020(3) -0.005(3)
C22A 0.068(3) 0.047(3) 0.057(3) 0.007(3) 0.027(3) -0.005(3)
C23A 0.071(4) 0.046(3) 0.069(3) -0.003(3) 0.034(3) -0.010(3)
C24A 0.114(6) 0.135(9) 0.128(7) -0.081(7) 0.072(6) -0.035(6)
C28A 0.054(3) 0.047(3) 0.088(4) 0.005(3) 0.029(3) -0.006(3)
C29A 0.065(3) 0.075(4) 0.057(3) 0.011(3) 0.031(3) 0.007(3)
C30A 0.037(2) 0.033(3) 0.047(2) -0.001(2) 0.0176(19) 0.0021(19)
C1'A 0.052(3) 0.057(4) 0.091(4) 0.012(3) -0.002(3) -0.004(3)
C2'A 0.058(3) 0.084(5) 0.057(3) 0.000(3) 0.008(3) -0.012(3)
C3'A 0.096(6) 0.154(10) 0.101(6) -0.028(7) 0.031(5) -0.018(7)
C4'A 0.22(2) 0.128(18) 0.063(9) 0.034(11) 0.042(12) 0.027(17)
C5'A 0.058(4) 0.137(8) 0.080(4) 0.007(5) -0.002(3) -0.015(5)
O1B 0.0471(18) 0.065(3) 0.059(2) 0.0035(19) 0.0123(16) 0.0115(18)
O2B 0.131(5) 0.153(6) 0.051(2) 0.003(3) -0.008(3) -0.072(5)
O3B 0.070(3) 0.159(6) 0.066(3) -0.047(3) 0.025(2) -0.013(3)
O4B 0.050(2) 0.108(4) 0.058(2) -0.015(2) 0.0186(17) 0.001(2)
O5B 0.053(2) 0.056(3) 0.081(3) -0.003(2) 0.0262(19) -0.0044(19)
O6B 0.114(6) 0.070(5) 0.431(17) -0.007(8) 0.107(8) -0.022(4)
O7B 0.0469(19) 0.062(3) 0.069(2) -0.006(2) 0.0209(17) 0.0063(18)
O8B 0.067(2) 0.047(2) 0.0471(18) -0.0085(16) 0.0176(16) 0.0096(18)
O9B 0.0456(17) 0.064(3) 0.058(2) 0.0109(19) 0.0242(15) -0.0008(18)
O10B 0.063(2) 0.095(4) 0.080(3) -0.001(3) 0.038(2) 0.007(2)
C1B 0.043(3) 0.056(3) 0.041(2) 0.004(2) 0.011(2) 0.006(2)
C2B 0.048(3) 0.036(3) 0.060(3) -0.002(2) 0.012(2) 0.005(2)
C3B 0.046(2) 0.048(3) 0.056(3) 0.010(2) 0.014(2) 0.005(2)
C4B 0.054(3) 0.056(3) 0.047(3) 0.003(2) 0.015(2) 0.004(3)
C5B 0.036(2) 0.046(3) 0.041(2) -0.002(2) 0.0090(18) 0.002(2)
C6B 0.045(3) 0.062(4) 0.053(3) -0.019(3) 0.009(2) -0.004(3)
C7B 0.048(3) 0.074(4) 0.058(3) -0.026(3) 0.017(2) -0.008(3)
C8B 0.047(2) 0.035(3) 0.041(2) -0.003(2) 0.014(2) -0.003(2)
C9B 0.034(2) 0.040(3) 0.043(2) 0.000(2) 0.0120(18) -0.0013(19)
C10B 0.035(2) 0.039(3) 0.048(2) -0.001(2) 0.0100(19) 0.0034(19)
C11B 0.040(2) 0.041(3) 0.054(3) 0.000(2) 0.014(2) -0.003(2)
C12B 0.045(3) 0.042(3) 0.061(3) 0.010(2) 0.013(2) 0.000(2)
C13B 0.043(2) 0.045(3) 0.040(2) 0.006(2) 0.0114(19) -0.001(2)
C14B 0.040(2) 0.045(3) 0.039(2) 0.000(2) 0.0060(19) -0.001(2)
C15B 0.044(3) 0.067(4) 0.048(3) 0.007(3) 0.020(2) 0.000(3)
C16B 0.040(2) 0.062(4) 0.057(3) -0.005(3) 0.015(2) -0.003(2)
C17B 0.049(3) 0.047(3) 0.042(2) 0.005(2) 0.010(2) 0.002(2)
C18B 0.075(3) 0.077(4) 0.049(3) 0.010(3) 0.024(3) 0.011(3)
C19B 0.036(2) 0.048(3) 0.063(3) -0.002(3) 0.013(2) -0.004(2)
C20B 0.053(3) 0.066(4) 0.043(3) 0.006(3) 0.005(2) -0.011(3)
C21B 0.093(5) 0.106(6) 0.046(3) 0.011(4) 0.000(3) -0.038(5)
C22B 0.084(4) 0.084(5) 0.057(3) 0.011(3) 0.006(3) -0.032(4)
C23B 0.128(7) 0.105(7) 0.071(4) 0.010(4) -0.005(4) -0.061(6)
C24B 0.063(4) 0.181(11) 0.091(5) -0.029(6) 0.036(4) 0.007(5)
C28B 0.089(4) 0.081(5) 0.053(3) 0.014(3) 0.031(3) 0.004(4)
C29B 0.056(3) 0.078(4) 0.058(3) 0.011(3) -0.003(3) 0.005(3)
C30B 0.049(3) 0.039(3) 0.048(3) -0.001(2) 0.011(2) -0.003(2)
C1'B 0.083(5) 0.053(5) 0.227(11) -0.011(6) 0.077(6) -0.003(4)
C2'B 0.058(3) 0.084(5) 0.057(3) 0.000(3) 0.008(3) -0.012(3)
C3'B 0.096(6) 0.154(10) 0.101(6) -0.028(7) 0.031(5) -0.018(7)
C4'B 0.22(2) 0.128(18) 0.063(9) 0.034(11) 0.042(12) 0.027(17)
C5'B 0.058(4) 0.137(8) 0.080(4) 0.007(5) -0.002(3) -0.015(5)

loop_
_atom_type_symbol
_atom_type_description
_atom_type_scat_dispersion_real
_atom_type_scat_dispersion_imag
_atom_type_scat_source
C C 0.0033 0.0016 'International Tables Vol C Tables 4.2.6.8 and 6.1.1.4'
H H 0.0000 0.0000 'International Tables Vol C Tables 4.2.6.8 and 6.1.1.4'
O O 0.0106 0.0060 'International Tables Vol C Tables 4.2.6.8 and 6.1.1.4'

loop_
_geom_angle_atom_site_label_1
_geom_angle_atom_site_label_2
_geom_angle_atom_site_label_3
_geom_angle
C16A O1A C17A 120.1(4)
C23A O2A C21A 105.3(4)
C7A O4A C24A 116.7(5)
C1'A O5A C3A 119.2(4)
C30A O8A C8A 60.8(3)
C11A O9A C9A 61.8(3)
O7A C1A C2A 122.8(5)
O7A C1A C10A 123.2(4)
C2A C1A C10A 113.8(4)
C1A C2A C30A 105.8(4)
C1A C2A C3A 110.7(4)
C30A C2A C3A 112.8(4)
C1A C2A H2AA 109.2
C30A C2A H2AA 109.1
C3A C2A H2AA 109.1
O5A C3A C4A 109.5(4)
O5A C3A C2A 106.7(4)
C4A C3A C2A 113.0(4)
O5A C3A H3AA 109.2
C4A C3A H3AA 109.2
C2A C3A H3AA 109.2
C3A C4A C28A 109.5(4)
C3A C4A C29A 108.2(4)
C28A C4A C29A 106.5(5)
C3A C4A C5A 107.0(4)
C28A C4A C5A 114.3(4)
C29A C4A C5A 111.2(5)
C6A C5A C4A 114.1(4)
C6A C5A C10A 112.0(4)
C4A C5A C10A 112.4(4)
C6A C5A H5AA 105.8
C4A C5A H5AA 105.9
C10A C5A H5AA 105.9
C7A C6A C5A 116.6(4)
C7A C6A H6AA 108.1
C5A C6A H6AA 108.1
C7A C6A H6AB 108.2
C5A C6A H6AB 108.2
H6AA C6A H6AB 107.3
O3A C7A O4A 122.9(6)
O3A C7A C6A 124.4(6)
O4A C7A C6A 112.6(5)
O8A C8A C30A 59.5(3)
O8A C8A C9A 113.2(3)
C30A C8A C9A 119.5(4)
O8A C8A C14A 115.4(4)
C30A C8A C14A 118.3(4)
C9A C8A C14A 117.3(4)
O9A C9A C11A 58.9(3)
O9A C9A C8A 113.2(4)
C11A C9A C8A 116.7(4)
O9A C9A C10A 114.9(4)
C11A C9A C10A 123.6(4)
C8A C9A C10A 115.8(4)
C1A C10A C19A 108.9(4)
C1A C10A C9A 104.2(4)
C19A C10A C9A 111.6(4)
C1A C10A C5A 109.2(4)
C19A C10A C5A 115.9(4)
C9A C10A C5A 106.3(4)
O9A C11A C12A 117.7(4)
O9A C11A C9A 59.3(3)
C12A C11A C9A 122.7(4)
O9A C11A H11A 115.2
C12A C11A H11A 115.2
C9A C11A H11A 115.2
C11A C12A C13A 115.4(4)
C11A C12A H12A 108.4
C13A C12A H12A 108.4
C11A C12A H12B 108.4
C13A C12A H12B 108.4
H12A C12A H12B 107.5
C14A C13A C17A 107.6(3)
C14A C13A C18A 111.9(4)
C17A C13A C18A 107.6(4)
C14A C13A C12A 108.8(4)
C17A C13A C12A 110.4(4)
C18A C13A C12A 110.6(4)
C8A C14A C13A 113.5(4)
C8A C14A C15A 109.5(4)
C13A C14A C15A 110.6(4)
C8A C14A H14A 107.7
C13A C14A H14A 107.7
C15A C14A H14A 107.7
C16A C15A C14A 118.4(4)
C16A C15A H15A 107.7
C14A C15A H15A 107.7
C16A C15A H15B 107.7
C14A C15A H15B 107.7
H15A C15A H15B 107.1
O10A C16A O1A 116.8(5)
O10A C16A C15A 122.5(5)
O1A C16A C15A 120.6(4)
O1A C17A C20A 107.9(4)
O1A C17A C13A 111.8(4)
C20A C17A C13A 115.4(4)
O1A C17A H17A 107.1
C20A C17A H17A 107.1
C13A C17A H17A 107.1
C13A C18A H18A 109.5
C13A C18A H18B 109.5
H18A C18A H18B 109.5
C13A C18A H18C 109.5
H18A C18A H18C 109.5
H18B C18A H18C 109.5
C10A C19A H19A 109.5
C10A C19A H19B 109.4
H19A C19A H19B 109.5
C10A C19A H19C 109.5
H19A C19A H19C 109.5
H19B C19A H19C 109.5
C21A C20A C22A 105.2(5)
C21A C20A C17A 127.2(5)
C22A C20A C17A 127.7(4)
C20A C21A O2A 111.3(5)
C20A C21A H21A 124.4
O2A C21A H21A 124.4
C23A C22A C20A 107.5(5)
C23A C22A H22A 126.2
C20A C22A H22A 126.3
C22A C23A O2A 110.8(5)
C22A C23A H23A 124.6
O2A C23A H23A 124.6
O4A C24A H24A 109.5
O4A C24A H24B 109.4
H24A C24A H24B 109.5
O4A C24A H24C 109.5
H24A C24A H24C 109.5
H24B C24A H24C 109.5
C4A C28A H28A 109.5
C4A C28A H28B 109.5
H28A C28A H28B 109.5
C4A C28A H28C 109.5
H28A C28A H28C 109.5
H28B C28A H28C 109.5
C4A C29A H29A 109.5
C4A C29A H29B 109.5
H29A C29A H29B 109.5
C4A C29A H29C 109.5
H29A C29A H29C 109.5
H29B C29A H29C 109.5
O8A C30A C8A 59.8(3)
O8A C30A C2A 113.8(4)
C8A C30A C2A 122.4(4)
O8A C30A H30A 116.1
C8A C30A H30A 116.1
C2A C30A H30A 116.1
O6A C1'A O5A 122.5(6)
O6A C1'A C2'A 126.0(7)
O5A C1'A C2'A 111.5(6)
C1'A C2'A C3'A 112.4(6)
C1'A C2'A C5'A 109.9(7)
C3'A C2'A C5'A 114.2(6)
C1'A C2'A H2'A 106.5
C3'A C2'A H2'A 106.7
C5'A C2'A H2'A 106.6
C4'A C3'A C2'A 119.5(14)
C4'A C3'A H3'A 107.6
C2'A C3'A H3'A 107.4
C4'A C3'A H3'D 107.4
C2'A C3'A H3'D 107.5
H3'A C3'A H3'D 107.0
C3'A C4'A H4'A 109.4
C3'A C4'A H4'B 109.4
H4'A C4'A H4'B 109.5
C3'A C4'A H4'C 109.6
H4'A C4'A H4'C 109.5
H4'B C4'A H4'C 109.5
C2'A C5'A H5'A 109.5
C2'A C5'A H5'B 109.6
H5'A C5'A H5'B 109.5
C2'A C5'A H5'C 109.4
H5'A C5'A H5'C 109.5
H5'B C5'A H5'C 109.5
C16B O1B C17B 120.8(4)
C21B O2B C23B 106.5(5)
C7B O4B C24B 117.7(5)
C1'B O5B C3B 119.7(5)
C30B O8B C8B 61.2(3)
C11B O9B C9B 61.5(3)
O7B C1B C2B 123.4(5)
O7B C1B C10B 123.5(5)
C2B C1B C10B 113.0(4)
C1B C2B C30B 105.9(4)
C1B C2B C3B 110.0(4)
C30B C2B C3B 114.7(4)
C1B C2B H2BA 108.7
C30B C2B H2BA 108.7
C3B C2B H2BA 108.7
O5B C3B C2B 108.0(4)
O5B C3B C4B 109.3(4)
C2B C3B C4B 114.9(5)
O5B C3B H3BA 108.2
C2B C3B H3BA 108.2
C4B C3B H3BA 108.1
C3B C4B C28B 109.6(5)
C3B C4B C5B 107.3(4)
C28B C4B C5B 112.2(5)
C3B C4B C29B 108.1(5)
C28B C4B C29B 107.0(5)
C5B C4B C29B 112.6(5)
C6B C5B C4B 115.5(4)
C6B C5B C10B 111.4(4)
C4B C5B C10B 111.7(4)
C6B C5B H5BA 105.8
C4B C5B H5BA 105.8
C10B C5B H5BA 105.8
C7B C6B C5B 117.1(5)
C7B C6B H6BA 108.0
C5B C6B H6BA 108.0
C7B C6B H6BB 108.0
C5B C6B H6BB 108.0
H6BA C6B H6BB 107.3
O3B C7B O4B 122.2(5)
O3B C7B C6B 125.8(5)
O4B C7B C6B 111.9(4)
O8B C8B C30B 59.4(3)
O8B C8B C9B 113.2(4)
C30B C8B C9B 119.6(4)
O8B C8B C14B 115.0(4)
C30B C8B C14B 119.0(4)
C9B C8B C14B 116.9(4)
O9B C9B C11B 59.0(3)
O9B C9B C8B 112.0(4)
C11B C9B C8B 117.7(4)
O9B C9B C10B 115.2(4)
C11B C9B C10B 123.7(4)
C8B C9B C10B 115.3(4)
C19B C10B C1B 109.8(4)
C19B C10B C9B 112.0(4)
C1B C10B C9B 102.2(4)
C19B C10B C5B 115.4(4)
C1B C10B C5B 109.5(4)
C9B C10B C5B 107.1(4)
O9B C11B C9B 59.5(3)
O9B C11B C12B 116.7(4)
C9B C11B C12B 122.0(4)
O9B C11B H11B 115.6
C9B C11B H11B 115.6
C12B C11B H11B 115.6
C11B C12B C13B 115.3(4)
C11B C12B H12C 108.4
C13B C12B H12C 108.4
C11B C12B H12D 108.5
C13B C12B H12D 108.4
H12C C12B H12D 107.5
C14B C13B C18B 112.2(5)
C14B C13B C17B 108.0(4)
C18B C13B C17B 108.7(4)
C14B C13B C12B 109.6(4)
C18B C13B C12B 110.1(5)
C17B C13B C12B 108.0(4)
C8B C14B C13B 111.9(4)
C8B C14B C15B 110.0(4)
C13B C14B C15B 110.0(4)
C8B C14B H14B 108.3
C13B C14B H14B 108.3
C15B C14B H14B 108.3
C16B C15B C14B 119.0(4)
C16B C15B H15C 107.5
C14B C15B H15C 107.6
C16B C15B H15D 107.6
C14B C15B H15D 107.6
H15C C15B H15D 107.0
O10B C16B O1B 118.1(5)
O10B C16B C15B 121.2(5)
O1B C16B C15B 120.5(5)
O1B C17B C20B 108.4(4)
O1B C17B C13B 112.5(4)
C20B C17B C13B 115.9(5)
O1B C17B H17B 106.5
C20B C17B H17B 106.5
C13B C17B H17B 106.5
C13B C18B H18D 109.5
C13B C18B H18E 109.4
H18D C18B H18E 109.5
C13B C18B H18F 109.5
H18D C18B H18F 109.5
H18E C18B H18F 109.5
C10B C19B H19D 109.5
C10B C19B H19E 109.5
H19D C19B H19E 109.5
C10B C19B H19F 109.5
H19D C19B H19F 109.5
H19E C19B H19F 109.5
C21B C20B C22B 104.6(5)
C21B C20B C17B 125.4(6)
C22B C20B C17B 129.9(5)
O2B C21B C20B 111.8(7)
O2B C21B H21B 124.1
C20B C21B H21B 124.1
C23B C22B C20B 108.0(6)
C23B C22B H22B 126.0
C20B C22B H22B 126.0
C22B C23B O2B 109.1(7)
C22B C23B H23B 125.5
O2B C23B H23B 125.5
O4B C24B H24D 109.4
O4B C24B H24E 109.4
H24D C24B H24E 109.5
O4B C24B H24F 109.5
H24D C24B H24F 109.5
H24E C24B H24F 109.5
C4B C28B H28D 109.4
C4B C28B H28E 109.5
H28D C28B H28E 109.5
C4B C28B H28F 109.5
H28D C28B H28F 109.5
H28E C28B H28F 109.5
C4B C29B H29D 109.5
C4B C29B H29E 109.5
H29D C29B H29E 109.5
C4B C29B H29F 109.5
H29D C29B H29F 109.5
H29E C29B H29F 109.5
O8B C30B C8B 59.4(3)
O8B C30B C2B 113.8(4)
C8B C30B C2B 122.2(4)
O8B C30B H30B 116.2
C8B C30B H30B 116.3
C2B C30B H30B 116.2
O6B C1'B O5B 121.2(7)
O6B C1'B C2'B 124.4(9)
O5B C1'B C2'B 113.3(8)
C1'B C2'B C3'B 104.1(11)
C1'B C2'B C5'B 110.1(9)
C3'B C2'B C5'B 124.4(15)
C1'B C2'B H2'B 105.5
C3'B C2'B H2'B 105.5
C5'B C2'B H2'B 105.8
C4'B C3'B C2'B 114.0(19)
C4'B C3'B H3'B 108.3
C2'B C3'B H3'B 108.6
C4'B C3'B H3'C 109.4
C2'B C3'B H3'C 108.7
H3'B C3'B H3'C 107.7
C3'B C4'B H4'D 109.3
C3'B C4'B H4'E 110.1
H4'D C4'B H4'E 109.5
C3'B C4'B H4'F 109.0
H4'D C4'B H4'F 109.5
H4'E C4'B H4'F 109.5
C2'B C5'B H5'D 109.0
C2'B C5'B H5'E 109.8
H5'D C5'B H5'E 109.5
C2'B C5'B H5'F 109.6
H5'D C5'B H5'F 109.5
H5'E C5'B H5'F 109.5

loop_
_geom_bond_atom_site_label_1
_geom_bond_atom_site_label_2
_geom_bond_distance
O1A C16A 1.361(7)
O1A C17A 1.460(6)
O2A C23A 1.367(7)
O2A C21A 1.374(7)
O3A C7A 1.205(7)
O4A C7A 1.344(8)
O4A C24A 1.452(8)
O5A C1'A 1.336(7)
O5A C3A 1.463(6)
O6A C1'A 1.167(9)
O7A C1A 1.221(6)
O8A C30A 1.452(6)
O8A C8A 1.457(5)
O9A C11A 1.446(6)
O9A C9A 1.452(5)
O10A C16A 1.207(6)
C1A C2A 1.502(7)
C1A C10A 1.528(7)
C2A C30A 1.517(7)
C2A C3A 1.566(7)
C2A H2AA 0.9800
C3A C4A 1.533(7)
C3A H3AA 0.9800
C4A C28A 1.536(8)
C4A C29A 1.551(7)
C4A C5A 1.554(7)
C5A C6A 1.546(7)
C5A C10A 1.567(6)
C5A H5AA 0.9800
C6A C7A 1.496(8)
C6A H6AA 0.9700
C6A H6AB 0.9700
C8A C30A 1.471(6)
C8A C9A 1.513(6)
C8A C14A 1.516(6)
C9A C11A 1.488(7)
C9A C10A 1.547(7)
C10A C19A 1.542(6)
C11A C12A 1.478(8)
C11A H11A 0.9800
C12A C13A 1.553(7)
C12A H12A 0.9700
C12A H12B 0.9700
C13A C14A 1.523(6)
C13A C17A 1.537(7)
C13A C18A 1.551(7)
C14A C15A 1.555(6)
C14A H14A 0.9800
C15A C16A 1.479(8)
C15A H15A 0.9700
C15A H15B 0.9700
C17A C20A 1.501(7)
C17A H17A 0.9800
C18A H18A 0.9600
C18A H18B 0.9600
C18A H18C 0.9600
C19A H19A 0.9600
C19A H19B 0.9600
C19A H19C 0.9600
C20A C21A 1.332(7)
C20A C22A 1.435(8)
C21A H21A 0.9300
C22A C23A 1.316(8)
C22A H22A 0.9300
C23A H23A 0.9300
C24A H24A 0.9600
C24A H24B 0.9600
C24A H24C 0.9600
C28A H28A 0.9600
C28A H28B 0.9600
C28A H28C 0.9600
C29A H29A 0.9600
C29A H29B 0.9600
C29A H29C 0.9600
C30A H30A 0.9800
C1'A C2'A 1.487(9)
C2'A C3'A 1.545(12)
C2'A C5'A 1.543(9)
C2'A H2'A 0.9800
C3'A C4'A 1.361(15)
C3'A H3'A 0.9700
C3'A H3'D 0.9700
C4'A H4'A 0.9600
C4'A H4'B 0.9600
C4'A H4'C 0.9600
C5'A H5'A 0.9600
C5'A H5'B 0.9600
C5'A H5'C 0.9600
O1B C16B 1.342(7)
O1B C17B 1.447(6)
O2B C21B 1.343(9)
O2B C23B 1.385(10)
O3B C7B 1.198(7)
O4B C7B 1.340(6)
O4B C24B 1.447(8)
O5B C1'B 1.302(10)
O5B C3B 1.459(6)
O6B C1'B 1.199(11)
O7B C1B 1.212(6)
O8B C30B 1.449(6)
O8B C8B 1.449(6)
O9B C11B 1.438(6)
O9B C9B 1.445(6)
O10B C16B 1.211(7)
C1B C2B 1.516(8)
C1B C10B 1.533(8)
C2B C30B 1.517(7)
C2B C3B 1.528(8)
C2B H2BA 0.9800
C3B C4B 1.543(8)
C3B H3BA 0.9800
C4B C28B 1.542(8)
C4B C5B 1.556(8)
C4B C29B 1.566(7)
C5B C6B 1.542(7)
C5B C10B 1.582(7)
C5B H5BA 0.9800
C6B C7B 1.484(8)
C6B H6BA 0.9700
C6B H6BB 0.9700
C8B C30B 1.476(7)
C8B C9B 1.502(6)
C8B C14B 1.525(6)
C9B C11B 1.474(7)
C9B C10B 1.552(6)
C10B C19B 1.530(7)
C11B C12B 1.501(7)
C11B H11B 0.9800
C12B C13B 1.561(7)
C12B H12C 0.9700
C12B H12D 0.9700
C13B C14B 1.521(7)
C13B C18B 1.539(8)
C13B C17B 1.554(7)
C14B C15B 1.540(7)
C14B H14B 0.9800
C15B C16B 1.484(8)
C15B H15C 0.9700
C15B H15D 0.9700
C17B C20B 1.493(7)
C17B H17B 0.9800
C18B H18D 0.9600
C18B H18E 0.9600
C18B H18F 0.9600
C19B H19D 0.9600
C19B H19E 0.9600
C19B H19F 0.9600
C20B C21B 1.352(7)
C20B C22B 1.431(9)
C21B H21B 0.9300
C22B C23B 1.335(9)
C22B H22B 0.9300
C23B H23B 0.9300
C24B H24D 0.9600
C24B H24E 0.9600
C24B H24F 0.9600
C28B H28D 0.9600
C28B H28E 0.9600
C28B H28F 0.9600
C29B H29D 0.9600
C29B H29E 0.9600
C29B H29F 0.9600
C30B H30B 0.9800
C1'B C2'B 1.511(12)
C2'B C3'B 1.56(2)
C2'B C5'B 1.543(17)
C2'B H2'B 0.9800
C3'B C4'B 1.467(17)
C3'B H3'B 0.9700
C3'B H3'C 0.9700
C4'B H4'D 0.9600
C4'B H4'E 0.9600
C4'B H4'F 0.9600
C5'B H5'D 0.9600
C5'B H5'E 0.9600
C5'B H5'F 0.9600
